data_2215473
loop_
_publ_author_name
'Boyle, Grant A.'
'Govender, Thavendran'
'Karpoormath, Rajshekhar'
'Kruger, Hendrik G.'

_publ_section_title
<i>exo</i>-8,<i>exo</i>-11-Divinylpentacyclo[5.4.0.0^2,6^.0^3,10^.0^5,6^]undecane-<i>endo</i>-8,<i>endo</i>-11-diol
_journal_coeditor_code FL2159
_journal_issue 10
_journal_name_full 'Acta Crystallographica Section E'
_journal_page_first o3977
_journal_page_last o3977
_journal_paper_doi 10.1107/S1600536807042596
_journal_volume 63
_journal_year 2007
_chemical_formula_iupac 'C15 H18 O2'
_chemical_formula_moiety 'C15 H18 O2'
_chemical_formula_sum 'C15 H18 O2'
_chemical_formula_weight 230.29
_chemical_name_systematic
;
<i>exo</i>-8-<i>exo</i>-11-Divinylpentacyclo[5.4.0.0^2,6^.0^3,10^.0^5,6^]\
undecane-<i>endo</i>-8,<i>endo</i>-11-diol
;
_space_group_IT_number 14
_symmetry_cell_setting monoclinic
_symmetry_space_group_name_Hall '-P 2ybc'
_symmetry_space_group_name_H-M 'P 1 21/c 1'
_atom_sites_solution_hydrogens geom
_atom_sites_solution_primary direct
_atom_sites_solution_secondary difmap
_audit_creation_method SHELXL-97
_cell_angle_alpha 90.00
_cell_angle_beta 101.435(3)
_cell_angle_gamma 90.00
_cell_formula_units_Z 4
_cell_length_a 6.9355(5)
_cell_length_b 21.3303(13)
_cell_length_c 8.1859(5)
_cell_measurement_reflns_used 1016
_cell_measurement_temperature 173(2)
_cell_measurement_theta_max 28.28
_cell_measurement_theta_min 3.55
_cell_volume 1186.95(13)
_computing_cell_refinement 'SAINT-Plus (Bruker, 1999)'
_computing_data_collection 'SMART-NT (Bruker, 1998)'
_computing_data_reduction 'SAINT-Plus (Bruker, 1999)'
_computing_molecular_graphics 'Mercury (Macrae <i>et al.</i>,  2006) and WinGX (Farrugia, 1999)'
_computing_publication_material 'SHELXTL (Bruker, 1999) and PLATON (Spek, 2003)'
_computing_structure_refinement 'SHELXTL (Bruker, 1999)'
_computing_structure_solution 'SHELXTL (Bruker, 1999)'
_diffrn_ambient_temperature 173(2)
_diffrn_measured_fraction_theta_full 1.000
_diffrn_measured_fraction_theta_max 1.000
_diffrn_measurement_device_type 'Bruker SMART CCD area-detector'
_diffrn_measurement_method '\f and \w'
_diffrn_radiation_monochromator graphite
_diffrn_radiation_source 'fine-focus sealed tube'
_diffrn_radiation_type MoK\a
_diffrn_radiation_wavelength 0.71073
_diffrn_reflns_av_R_equivalents 0.0314
_diffrn_reflns_av_sigmaI/netI 0.0165
_diffrn_reflns_limit_h_max 9
_diffrn_reflns_limit_h_min -9
_diffrn_reflns_limit_k_max 28
_diffrn_reflns_limit_k_min -28
_diffrn_reflns_limit_l_max 10
_diffrn_reflns_limit_l_min -10
_diffrn_reflns_number 15589
_diffrn_reflns_theta_full 28.00
_diffrn_reflns_theta_max 28.00
_diffrn_reflns_theta_min 1.91
_exptl_absorpt_coefficient_mu 0.084
_exptl_absorpt_correction_T_max 0.9721
_exptl_absorpt_correction_T_min 0.9609
_exptl_absorpt_correction_type none
_exptl_crystal_colour colourless
_exptl_crystal_density_diffrn 1.289
_exptl_crystal_density_method 'not measured'
_exptl_crystal_description irregular
_exptl_crystal_F_000 496
_exptl_crystal_size_max 0.48
_exptl_crystal_size_mid 0.40
_exptl_crystal_size_min 0.34
_refine_diff_density_max 0.354
_refine_diff_density_min -0.199
_refine_ls_extinction_method none
_refine_ls_goodness_of_fit_ref 1.082
_refine_ls_hydrogen_treatment constr
_refine_ls_matrix_type full
_refine_ls_number_parameters 156
_refine_ls_number_reflns 2869
_refine_ls_number_restraints 0
_refine_ls_restrained_S_all 1.082
_refine_ls_R_factor_all 0.0461
_refine_ls_R_factor_gt 0.0412
_refine_ls_shift/su_max 0.000
_refine_ls_shift/su_mean 0.000
_refine_ls_structure_factor_coef Fsqd
_refine_ls_weighting_details 'calc w=1/[\s^2^(Fo^2^)+(0.0599P)^2^+0.3441P] where P=(Fo^2^+2Fc^2^)/3'
_refine_ls_weighting_scheme calc
_refine_ls_wR_factor_gt 0.1112
_refine_ls_wR_factor_ref 0.1148
_reflns_number_gt 2525
_reflns_number_total 2869
_reflns_threshold_expression I>2\s(I)
_cod_data_source_file fl2159.cif
_cod_data_source_block I
_cod_original_sg_symbol_H-M 'P 21/c'
_cod_database_code 2215473
_cod_database_fobs_code 2215473

loop_
_symmetry_equiv_pos_as_xyz
'x, y, z'
'-x, y+1/2, -z+1/2'
'-x, -y, -z'
'x, -y-1/2, z-1/2'

loop_
_atom_site_type_symbol
_atom_site_label
_atom_site_fract_x
_atom_site_fract_y
_atom_site_fract_z
_atom_site_U_iso_or_equiv
_atom_site_adp_type
_atom_site_calc_flag
_atom_site_refinement_flags
_atom_site_occupancy
C C1 0.93905(16) 0.33993(5) 0.24919(14) 0.0231(2) Uani d . 1
H H1 1.0523 0.3101 0.2724 0.028 Uiso calc R 1
C C2 0.99718(17) 0.41041(6) 0.23947(15) 0.0269(3) Uani d . 1
H H2 1.1400 0.4203 0.2495 0.032 Uiso calc R 1
C C3 0.85062(18) 0.44024(5) 0.09116(15) 0.0273(3) Uani d . 1
H H3 0.9047 0.4482 -0.0115 0.033 Uiso calc R 1
C C4 0.7748(2) 0.49790(6) 0.16851(17) 0.0323(3) Uani d . 1
H H4A 0.6623 0.5180 0.0934 0.039 Uiso calc R 1
H H4B 0.8794 0.5292 0.2072 0.039 Uiso calc R 1
C C5 0.71320(18) 0.46260(5) 0.31196(15) 0.0275(3) Uani d . 1
H H5 0.6537 0.4889 0.3903 0.033 Uiso calc R 1
C C6 0.90169(17) 0.42568(5) 0.39229(15) 0.0264(3) Uani d . 1
H H6 0.9882 0.4445 0.4925 0.032 Uiso calc R 1
C C7 0.84341(16) 0.35538(5) 0.40315(14) 0.0225(2) Uani d . 1
H H7 0.9050 0.3337 0.5090 0.027 Uiso calc R 1
C C8 0.61711(16) 0.35801(5) 0.36817(13) 0.0208(2) Uani d . 1
C C9 0.58290(16) 0.40754(5) 0.22715(14) 0.0230(2) Uani d . 1
H H9 0.4413 0.4196 0.1930 0.028 Uiso calc R 1
C C10 0.68068(17) 0.39180(5) 0.07136(14) 0.0234(2) Uani d . 1
H H10 0.5858 0.3964 -0.0372 0.028 Uiso calc R 1
C C11 0.79558(16) 0.32932(5) 0.08322(14) 0.0220(2) Uani d . 1
C C12 0.8997(2) 0.32246(6) -0.06228(16) 0.0306(3) Uani d . 1
H H12 0.8182 0.3212 -0.1702 0.037 Uiso calc R 1
C C13 1.0912(2) 0.31811(7) -0.0554(2) 0.0420(3) Uani d . 1
H H13A 1.1796 0.3192 0.0493 0.050 Uiso calc R 1
H H13B 1.1405 0.3139 -0.1552 0.050 Uiso calc R 1
C C14 0.54886(18) 0.38205(6) 0.52223(15) 0.0281(3) Uani d . 1
H H14 0.6216 0.4153 0.5823 0.034 Uiso calc R 1
C C15 0.3968(2) 0.36033(7) 0.57897(16) 0.0339(3) Uani d . 1
H H15A 0.3203 0.3270 0.5225 0.041 Uiso calc R 1
H H15B 0.3638 0.3780 0.6764 0.041 Uiso calc R 1
O O1 0.51761(12) 0.30019(4) 0.31854(10) 0.02288(19) Uani d . 1
H H1A 0.5584 0.2724 0.3898 0.034 Uiso calc R 1
O O2 0.67635(13) 0.27405(4) 0.07257(10) 0.0267(2) Uani d . 1
H H2A 0.6092 0.2750 0.1474 0.040 Uiso calc R 1

loop_
_atom_site_aniso_label
_atom_site_aniso_U_11
_atom_site_aniso_U_22
_atom_site_aniso_U_33
_atom_site_aniso_U_12
_atom_site_aniso_U_13
_atom_site_aniso_U_23
C1 0.0207(5) 0.0224(5) 0.0256(5) 0.0012(4) 0.0035(4) -0.0025(4)
C2 0.0228(5) 0.0253(6) 0.0332(6) -0.0043(4) 0.0069(4) -0.0040(5)
C3 0.0337(6) 0.0214(5) 0.0291(6) -0.0037(4) 0.0114(5) 0.0022(4)
C4 0.0400(7) 0.0204(5) 0.0381(7) -0.0016(5) 0.0115(5) 0.0027(5)
C5 0.0333(6) 0.0190(5) 0.0319(6) 0.0008(4) 0.0104(5) -0.0009(4)
C6 0.0278(6) 0.0240(5) 0.0268(5) -0.0054(4) 0.0040(4) -0.0055(4)
C7 0.0226(5) 0.0226(5) 0.0210(5) 0.0003(4) 0.0011(4) -0.0019(4)
C8 0.0226(5) 0.0190(5) 0.0207(5) -0.0006(4) 0.0040(4) -0.0001(4)
C9 0.0222(5) 0.0215(5) 0.0254(5) 0.0033(4) 0.0053(4) 0.0042(4)
C10 0.0258(5) 0.0229(5) 0.0215(5) -0.0003(4) 0.0046(4) 0.0039(4)
C11 0.0248(5) 0.0200(5) 0.0216(5) -0.0030(4) 0.0054(4) -0.0012(4)
C12 0.0399(7) 0.0279(6) 0.0267(6) -0.0051(5) 0.0135(5) -0.0039(5)
C13 0.0442(8) 0.0430(8) 0.0456(8) -0.0066(6) 0.0256(6) -0.0098(6)
C14 0.0329(6) 0.0271(6) 0.0249(6) 0.0026(5) 0.0075(5) -0.0014(4)
C15 0.0337(6) 0.0423(7) 0.0275(6) 0.0035(5) 0.0102(5) -0.0013(5)
O1 0.0263(4) 0.0213(4) 0.0204(4) -0.0038(3) 0.0034(3) 0.0019(3)
O2 0.0356(5) 0.0229(4) 0.0232(4) -0.0089(3) 0.0096(3) -0.0052(3)

loop_
_atom_type_symbol
_atom_type_description
_atom_type_scat_dispersion_real
_atom_type_scat_dispersion_imag
_atom_type_scat_source
C C 0.0033 0.0016 'International Tables Vol C Tables 4.2.6.8 and 6.1.1.4'
H H 0.0000 0.0000 'International Tables Vol C Tables 4.2.6.8 and 6.1.1.4'
O O 0.0106 0.0060 'International Tables Vol C Tables 4.2.6.8 and 6.1.1.4'

loop_
_geom_angle_atom_site_label_1
_geom_angle_atom_site_label_2
_geom_angle_atom_site_label_3
_geom_angle
C11 C1 C2 103.03(9)
C11 C1 C7 116.02(9)
C2 C1 C7 89.61(8)
C11 C1 H1 114.9
C2 C1 H1 114.9
C7 C1 H1 114.9
C3 C2 C6 102.97(9)
C3 C2 C1 107.33(9)
C6 C2 C1 90.30(9)
C3 C2 H2 117.4
C6 C2 H2 117.4
C1 C2 H2 117.4
C4 C3 C10 105.27(10)
C4 C3 C2 103.39(10)
C10 C3 C2 100.03(9)
C4 C3 H3 115.4
C10 C3 H3 115.4
C2 C3 H3 115.4
C3 C4 C5 95.39(9)
C3 C4 H4A 112.7
C5 C4 H4A 112.7
C3 C4 H4B 112.7
C5 C4 H4B 112.7
H4A C4 H4B 110.2
C4 C5 C6 103.59(10)
C4 C5 C9 104.78(10)
C6 C5 C9 99.86(9)
C4 C5 H5 115.5
C6 C5 H5 115.5
C9 C5 H5 115.5
C5 C6 C7 107.76(9)
C5 C6 C2 102.78(9)
C7 C6 C2 90.06(8)
C5 C6 H6 117.4
C7 C6 H6 117.4
C2 C6 H6 117.4
C8 C7 C6 102.74(9)
C8 C7 C1 115.81(9)
C6 C7 C1 90.03(8)
C8 C7 H7 115.0
C6 C7 H7 115.0
C1 C7 H7 115.0
O1 C8 C14 108.29(9)
O1 C8 C7 115.95(9)
C14 C8 C7 109.35(9)
O1 C8 C9 112.47(9)
C14 C8 C9 111.18(9)
C7 C8 C9 99.41(9)
C8 C9 C5 101.10(9)
C8 C9 C10 115.21(9)
C5 C9 C10 102.36(9)
C8 C9 H9 112.4
C5 C9 H9 112.4
C10 C9 H9 112.4
C11 C10 C3 101.31(9)
C11 C10 C9 115.28(9)
C3 C10 C9 102.17(9)
C11 C10 H10 112.4
C3 C10 H10 112.4
C9 C10 H10 112.4
O2 C11 C12 103.39(9)
O2 C11 C1 116.15(9)
C12 C11 C1 112.55(10)
O2 C11 C10 114.93(9)
C12 C11 C10 110.69(9)
C1 C11 C10 99.46(9)
C13 C12 C11 127.17(12)
C13 C12 H12 116.4
C11 C12 H12 116.4
C12 C13 H13A 120.0
C12 C13 H13B 120.0
H13A C13 H13B 120.0
C15 C14 C8 125.17(12)
C15 C14 H14 117.4
C8 C14 H14 117.4
C14 C15 H15A 120.0
C14 C15 H15B 120.0
H15A C15 H15B 120.0
C8 O1 H1A 109.5
C11 O2 H2A 109.5

loop_
_geom_bond_atom_site_label_1
_geom_bond_atom_site_label_2
_geom_bond_distance
C1 C11 1.5333(15)
C1 C2 1.5626(16)
C1 C7 1.5712(16)
C1 H1 1.0000
C2 C3 1.5565(17)
C2 C6 1.5614(17)
C2 H2 1.0000
C3 C4 1.5237(17)
C3 C10 1.5516(16)
C3 H3 1.0000
C4 C5 1.5256(17)
C4 H4A 0.9900
C4 H4B 0.9900
C5 C6 1.5558(17)
C5 C9 1.5585(16)
C5 H5 1.0000
C6 C7 1.5601(16)
C6 H6 1.0000
C7 C8 1.5396(15)
C7 H7 1.0000
C8 O1 1.4322(13)
C8 C14 1.5212(15)
C8 C9 1.5481(15)
C9 C10 1.5944(15)
C9 H9 1.0000
C10 C11 1.5459(15)
C10 H10 1.0000
C11 O2 1.4328(13)
C11 C12 1.5173(16)
C12 C13 1.322(2)
C12 H12 0.9500
C13 H13A 0.9500
C13 H13B 0.9500
C14 C15 1.3177(18)
C14 H14 0.9500
C15 H15A 0.9500
C15 H15B 0.9500
O1 H1A 0.8400
O2 H2A 0.8400

loop_
_geom_hbond_atom_site_label_D
_geom_hbond_atom_site_label_H
_geom_hbond_atom_site_label_A
_geom_hbond_site_symmetry_A
_geom_hbond_distance_DH
_geom_hbond_distance_HA
_geom_hbond_distance_DA
_geom_hbond_angle_DHA
O2 H2A O1 . 0.84 1.73 2.5409(12) 160
O1 H1A O2 4_566 0.84 1.85 2.6713(11) 167

loop_
_geom_torsion_atom_site_label_1
_geom_torsion_atom_site_label_2
_geom_torsion_atom_site_label_3
_geom_torsion_atom_site_label_4
_geom_torsion
C11 C1 C2 C3 12.86(11)
C7 C1 C2 C3 -103.80(9)
C11 C1 C2 C6 116.56(9)
C7 C1 C2 C6 -0.10(8)
C6 C2 C3 C4 33.62(11)
C1 C2 C3 C4 128.07(10)
C6 C2 C3 C10 -74.86(10)
C1 C2 C3 C10 19.58(11)
C10 C3 C4 C5 51.65(11)
C2 C3 C4 C5 -52.87(11)
C3 C4 C5 C6 52.79(11)
C3 C4 C5 C9 -51.46(11)
C4 C5 C6 C7 -127.37(10)
C9 C5 C6 C7 -19.40(11)
C4 C5 C6 C2 -33.14(11)
C9 C5 C6 C2 74.83(10)
C3 C2 C6 C5 -0.27(11)
C1 C2 C6 C5 -108.14(9)
C3 C2 C6 C7 107.97(9)
C1 C2 C6 C7 0.10(8)
C5 C6 C7 C8 -13.17(11)
C2 C6 C7 C8 -116.62(9)
C5 C6 C7 C1 103.35(9)
C2 C6 C7 C1 -0.10(8)
C11 C1 C7 C8 -0.04(14)
C2 C1 C7 C8 104.29(10)
C11 C1 C7 C6 -104.24(10)
C2 C1 C7 C6 0.10(8)
C6 C7 C8 O1 161.29(9)
C1 C7 C8 O1 64.97(12)
C6 C7 C8 C14 -75.97(11)
C1 C7 C8 C14 -172.29(9)
C6 C7 C8 C9 40.53(10)
C1 C7 C8 C9 -55.78(11)
O1 C8 C9 C5 -177.44(9)
C14 C8 C9 C5 60.93(11)
C7 C8 C9 C5 -54.18(10)
O1 C8 C9 C10 -67.96(12)
C14 C8 C9 C10 170.41(9)
C7 C8 C9 C10 55.30(11)
C4 C5 C9 C8 151.87(9)
C6 C5 C9 C8 44.86(10)
C4 C5 C9 C10 32.70(11)
C6 C5 C9 C10 -74.31(10)
C4 C3 C10 C11 -151.85(9)
C2 C3 C10 C11 -44.86(10)
C4 C3 C10 C9 -32.59(11)
C2 C3 C10 C9 74.39(10)
C8 C9 C10 C11 0.03(13)
C5 C9 C10 C11 108.76(10)
C8 C9 C10 C3 -108.86(10)
C5 C9 C10 C3 -0.14(10)
C2 C1 C11 O2 -164.04(9)
C7 C1 C11 O2 -68.00(13)
C2 C1 C11 C12 77.06(11)
C7 C1 C11 C12 173.10(9)
C2 C1 C11 C10 -40.14(10)
C7 C1 C11 C10 55.90(11)
C3 C10 C11 O2 178.71(9)
C9 C10 C11 O2 69.30(12)
C3 C10 C11 C12 -64.64(11)
C9 C10 C11 C12 -174.05(9)
C3 C10 C11 C1 53.96(10)
C9 C10 C11 C1 -55.45(11)
O2 C11 C12 C13 -118.34(14)
C1 C11 C12 C13 7.78(18)
C10 C11 C12 C13 118.09(15)
O1 C8 C14 C15 -12.52(16)
C7 C8 C14 C15 -139.71(13)
C9 C8 C14 C15 111.52(14)
